data_4109763
loop_
_publ_author_name
'Sheng-qing Xia'
'Svilen Bobev'

_publ_section_title
;
 Interplay between Size and Electronic Effects in Determining the
 Homogeneity Range of the A9Zn4+xPn9 and A9Cd4+xPn9 Phases (0 <=x<= 0.5),
 A = Ca, Sr, Yb, Eu; Pn = Sb, Bi
;
_journal_name_full 'Journal of the American Chemical Society'
_journal_page_first 10011
_journal_page_last 10018
_journal_paper_doi 10.1021/ja0728425
_journal_volume 129
_journal_year 2007
_chemical_formula_moiety 'Bi9 Cd4.21,9(Eu)'
_chemical_formula_sum 'Bi9 Cd4.21 Eu9'
_chemical_formula_weight 3721.66
_chemical_name_systematic
; 
 ? 
;
_space_group_IT_number 55
_symmetry_cell_setting orthorhombic
_symmetry_space_group_name_Hall '-P 2 2ab'
_symmetry_space_group_name_H-M 'P b a m'
_atom_sites_solution_primary direct
_atom_sites_solution_secondary difmap
_audit_creation_method SHELXL-97
_cell_angle_alpha 90.00
_cell_angle_beta 90.00
_cell_angle_gamma 90.00
_cell_formula_units_Z 2
_cell_length_a 23.1615(15)
_cell_length_b 13.0114(9)
_cell_length_c 4.8588(3)
_cell_measurement_reflns_used 1681
_cell_measurement_temperature 120(2)
_cell_measurement_theta_max 26.37
_cell_measurement_theta_min 1.76
_cell_volume 1464.27(17)
_computing_cell_refinement 'SMART (Bruker, 2000)'
_computing_data_collection 'SMART (Bruker, 2000)'
_computing_data_reduction 'SAINT (Bruker, 1999)'
_computing_molecular_graphics 'SHELXTL 5.1 (Sheldrick, 1994)'
_computing_publication_material 'SHELXL-97 (Sheldrick, 1997)'
_computing_structure_refinement 'SHELXL-97 (Sheldrick, 1997)'
_computing_structure_solution 'SHELXS-97 (Sheldrick, 1990)'
_diffrn_ambient_temperature 120(2)
_diffrn_detector_area_resol_mean 8.3
_diffrn_measured_fraction_theta_full 1.000
_diffrn_measured_fraction_theta_max 1.000
_diffrn_measurement_device_type 'Bruker Smart'
_diffrn_measurement_method \w
_diffrn_radiation_monochromator graphite
_diffrn_radiation_source 'fine-focus sealed tube'
_diffrn_radiation_type MoK\a
_diffrn_radiation_wavelength 0.71073
_diffrn_reflns_av_R_equivalents 0.0584
_diffrn_reflns_av_sigmaI/netI 0.0309
_diffrn_reflns_limit_h_max 28
_diffrn_reflns_limit_h_min -28
_diffrn_reflns_limit_k_max 16
_diffrn_reflns_limit_k_min -16
_diffrn_reflns_limit_l_max 6
_diffrn_reflns_limit_l_min -6
_diffrn_reflns_number 15207
_diffrn_reflns_theta_full 26.37
_diffrn_reflns_theta_max 26.37
_diffrn_reflns_theta_min 1.76
_diffrn_standards_decay_% 0
_diffrn_standards_interval_count 0
_diffrn_standards_number 0
_exptl_absorpt_coefficient_mu 75.752
_exptl_absorpt_correction_T_max 0.1768
_exptl_absorpt_correction_T_min 0.0510
_exptl_absorpt_correction_type multi-scan
_exptl_absorpt_process_details 'SADABS (Sheldrick, 2003)'
_exptl_crystal_colour black
_exptl_crystal_density_diffrn 8.441
_exptl_crystal_description needle
_exptl_crystal_F_000 3032
_exptl_crystal_size_max 0.10
_exptl_crystal_size_mid 0.06
_exptl_crystal_size_min 0.04
_refine_diff_density_max 3.485
_refine_diff_density_min -3.433
_refine_diff_density_rms 0.536
_refine_ls_extinction_coef 0.000198(17)
_refine_ls_extinction_expression Fc^*^=kFc[1+0.001xFc^2^\l^3^/sin(2\q)]^-1/4^
_refine_ls_extinction_method SHELXL
_refine_ls_goodness_of_fit_ref 1.137
_refine_ls_matrix_type full
_refine_ls_number_parameters 77
_refine_ls_number_reflns 1681
_refine_ls_number_restraints 0
_refine_ls_restrained_S_all 1.137
_refine_ls_R_factor_all 0.0286
_refine_ls_R_factor_gt 0.0266
_refine_ls_shift/su_max 0.001
_refine_ls_shift/su_mean 0.000
_refine_ls_structure_factor_coef Fsqd
_refine_ls_weighting_details 'calc w=1/[\s^2^(Fo^2^)+(0.0179P)^2^+17.4661P] where P=(Fo^2^+2Fc^2^)/3'
_refine_ls_weighting_scheme calc
_refine_ls_wR_factor_gt 0.0552
_refine_ls_wR_factor_ref 0.0561
_reflns_number_gt 1596
_reflns_number_total 1681
_reflns_threshold_expression >2sigma(I)
_cod_data_source_file ja0728425si20070503_025634_5.cif
_cod_data_source_block Eu9Cd4.21(1)Bi9_/_CSD-417975
_cod_database_code 4109763

loop_
_symmetry_equiv_pos_as_xyz
'x, y, z'
'-x, -y, z'
'-x+1/2, y+1/2, -z'
'x+1/2, -y+1/2, -z'
'-x, -y, -z'
'x, y, -z'
'x-1/2, -y-1/2, z'
'-x-1/2, y-1/2, z'

loop_
_atom_site_label
_atom_site_type_symbol
_atom_site_fract_x
_atom_site_fract_y
_atom_site_fract_z
_atom_site_U_iso_or_equiv
_atom_site_adp_type
_atom_site_occupancy
_atom_site_symmetry_multiplicity
_atom_site_calc_flag
_atom_site_refinement_flags
Bi1 Bi 0.0000 0.5000 0.5000 0.01191(17) Uani 1 4 d S
Bi2 Bi 0.49138(3) 0.31342(4) 0.0000 0.01655(15) Uani 1 2 d S
Bi3 Bi 0.30935(2) 0.12146(4) 0.0000 0.01520(14) Uani 1 2 d S
Bi4 Bi 0.35345(2) 0.45754(4) 0.5000 0.01222(14) Uani 1 2 d S
Bi5 Bi 0.16904(2) 0.31410(4) 0.5000 0.01185(14) Uani 1 2 d S
Cd1 Cd 0.04607(4) 0.27074(8) 0.5000 0.0143(2) Uani 1 2 d S
Cd2 Cd 0.24058(5) 0.11622(8) 0.5000 0.0153(2) Uani 1 2 d S
Cd3 Cd 0.3878(4) 0.3644(8) 0.0000 0.015(3) Uani 0.105(5) 2 d SP
Eu1 Eu 0.0000 0.0000 0.5000 0.0133(2) Uani 1 4 d S
Eu2 Eu 0.13660(3) 0.13435(6) 0.0000 0.01375(17) Uani 1 2 d S
Eu3 Eu 0.08918(3) 0.43557(6) 0.0000 0.01298(17) Uani 1 2 d S
Eu4 Eu 0.26303(3) 0.37621(6) 0.0000 0.01636(18) Uani 1 2 d S
Eu5 Eu 0.39830(3) 0.20837(6) 0.5000 0.01678(18) Uani 1 2 d S

loop_
_atom_site_aniso_label
_atom_site_aniso_U_11
_atom_site_aniso_U_22
_atom_site_aniso_U_33
_atom_site_aniso_U_23
_atom_site_aniso_U_13
_atom_site_aniso_U_12
Bi1 0.0094(4) 0.0133(4) 0.0130(4) 0.000 0.000 0.0017(3)
Bi2 0.0203(3) 0.0171(3) 0.0122(3) 0.000 0.000 -0.0030(2)
Bi3 0.0117(3) 0.0213(3) 0.0126(3) 0.000 0.000 0.0035(2)
Bi4 0.0091(3) 0.0132(3) 0.0144(3) 0.000 0.000 0.00001(19)
Bi5 0.0085(3) 0.0147(3) 0.0124(3) 0.000 0.000 0.0003(2)
Cd1 0.0093(5) 0.0170(5) 0.0167(5) 0.000 0.000 -0.0010(4)
Cd2 0.0092(5) 0.0218(6) 0.0149(5) 0.000 0.000 -0.0004(4)
Cd3 0.007(5) 0.026(6) 0.013(6) 0.000 0.000 0.004(4)
Eu1 0.0100(5) 0.0139(5) 0.0158(5) 0.000 0.000 -0.0008(4)
Eu2 0.0133(4) 0.0150(4) 0.0129(4) 0.000 0.000 0.0014(3)
Eu3 0.0099(3) 0.0154(4) 0.0136(4) 0.000 0.000 0.0015(3)
Eu4 0.0167(4) 0.0176(4) 0.0148(4) 0.000 0.000 -0.0045(3)
Eu5 0.0104(4) 0.0165(4) 0.0235(4) 0.000 0.000 -0.0015(3)

loop_
_atom_type_symbol
_atom_type_description
_atom_type_scat_dispersion_real
_atom_type_scat_dispersion_imag
_atom_type_scat_source
Eu Eu -0.1578 3.6682 'International Tables Vol C Tables 4.2.6.8 and 6.1.1.4'
Cd Cd -0.8075 1.2024 'International Tables Vol C Tables 4.2.6.8 and 6.1.1.4'
Bi Bi -4.1077 10.2566 'International Tables Vol C Tables 4.2.6.8 and 6.1.1.4'

loop_
_geom_angle_atom_site_label_1
_geom_angle_atom_site_label_2
_geom_angle_atom_site_label_3
_geom_angle
_geom_angle_site_symmetry_1
_geom_angle_site_symmetry_3
Cd1 Bi1 Cd1 180.0 . 5_566
Cd1 Bi1 Eu3 116.771(16) . 5_565
Cd1 Bi1 Eu3 63.230(16) 5_566 5_565
Cd1 Bi1 Eu3 63.229(16) . 1_556
Cd1 Bi1 Eu3 116.770(16) 5_566 1_556
Eu3 Bi1 Eu3 180.0 5_565 1_556
Cd1 Bi1 Eu3 116.771(16) . 5_566
Cd1 Bi1 Eu3 63.230(16) 5_566 5_566
Eu3 Bi1 Eu3 94.920(19) 5_565 5_566
Eu3 Bi1 Eu3 85.080(19) 1_556 5_566
Cd1 Bi1 Eu3 63.229(16) . .
Cd1 Bi1 Eu3 116.770(16) 5_566 .
Eu3 Bi1 Eu3 85.080(19) 5_565 .
Eu3 Bi1 Eu3 94.920(19) 1_556 .
Eu3 Bi1 Eu3 180.0 5_566 .
Cd1 Bi1 Eu5 60.67(2) . 7_565
Cd1 Bi1 Eu5 119.34(2) 5_566 7_565
Eu3 Bi1 Eu5 77.355(15) 5_565 7_565
Eu3 Bi1 Eu5 102.645(15) 1_556 7_565
Eu3 Bi1 Eu5 77.355(15) 5_566 7_565
Eu3 Bi1 Eu5 102.645(15) . 7_565
Cd1 Bi1 Eu5 119.33(2) . 3_556
Cd1 Bi1 Eu5 60.66(2) 5_566 3_556
Eu3 Bi1 Eu5 102.645(15) 5_565 3_556
Eu3 Bi1 Eu5 77.355(15) 1_556 3_556
Eu3 Bi1 Eu5 102.645(15) 5_566 3_556
Eu3 Bi1 Eu5 77.355(15) . 3_556
Eu5 Bi1 Eu5 180.0 7_565 3_556
Cd3 Bi2 Cd1 120.85(7) . 7_665
Cd3 Bi2 Cd1 120.85(7) . 7_664
Cd1 Bi2 Cd1 110.85(4) 7_665 7_664
Cd3 Bi2 Eu2 153.1(3) . 7_665
Cd1 Bi2 Eu2 69.67(2) 7_665 7_665
Cd1 Bi2 Eu2 69.67(2) 7_664 7_665
Cd3 Bi2 Eu1 82.40(18) . 3_556
Cd1 Bi2 Eu1 69.849(19) 7_665 3_556
Cd1 Bi2 Eu1 144.92(3) 7_664 3_556
Eu2 Bi2 Eu1 78.659(14) 7_665 3_556
Cd3 Bi2 Eu1 82.40(18) . 3
Cd1 Bi2 Eu1 144.92(3) 7_665 3
Cd1 Bi2 Eu1 69.849(19) 7_664 3
Eu2 Bi2 Eu1 78.659(14) 7_665 3
Eu1 Bi2 Eu1 89.848(14) 3_556 3
Cd3 Bi2 Eu5 60.91(15) . 1_554
Cd1 Bi2 Eu5 133.34(3) 7_665 1_554
Cd1 Bi2 Eu5 63.32(2) 7_664 1_554
Eu2 Bi2 Eu5 132.567(14) 7_665 1_554
Eu1 Bi2 Eu5 142.76(2) 3_556 1_554
Eu1 Bi2 Eu5 79.768(12) 3 1_554
Cd3 Bi2 Eu5 60.91(15) . .
Cd1 Bi2 Eu5 63.32(2) 7_665 .
Cd1 Bi2 Eu5 133.34(3) 7_664 .
Eu2 Bi2 Eu5 132.567(14) 7_665 .
Eu1 Bi2 Eu5 79.769(12) 3_556 .
Eu1 Bi2 Eu5 142.76(2) 3 .
Eu5 Bi2 Eu5 87.17(2) 1_554 .
Cd3 Bi2 Eu3 140.4(3) . 7_665
Cd1 Bi2 Eu3 56.62(2) 7_665 7_665
Cd1 Bi2 Eu3 56.62(2) 7_664 7_665
Eu2 Bi2 Eu3 66.458(19) 7_665 7_665
Eu1 Bi2 Eu3 123.026(13) 3_556 7_665
Eu1 Bi2 Eu3 123.026(13) 3 7_665
Eu5 Bi2 Eu3 91.875(18) 1_554 7_665
Eu5 Bi2 Eu3 91.874(19) . 7_665
Cd2 Bi3 Cd2 113.45(4) . 1_554
Cd2 Bi3 Eu3 111.42(2) . 3_545
Cd2 Bi3 Eu3 111.42(2) 1_554 3_545
Cd2 Bi3 Eu5 74.99(2) . .
Cd2 Bi3 Eu5 160.54(3) 1_554 .
Eu3 Bi3 Eu5 79.349(19) 3_545 .
Cd2 Bi3 Eu5 160.53(3) . 1_554
Cd2 Bi3 Eu5 74.99(2) 1_554 1_554
Eu3 Bi3 Eu5 79.350(19) 3_545 1_554
Eu5 Bi3 Eu5 91.90(2) . 1_554
Cd2 Bi3 Eu4 81.58(3) . .
Cd2 Bi3 Eu4 81.58(3) 1_554 .
Eu3 Bi3 Eu4 153.76(3) 3_545 .
Eu5 Bi3 Eu4 82.495(19) . .
Eu5 Bi3 Eu4 82.494(19) 1_554 .
Cd2 Bi3 Eu4 74.00(2) . 3_545
Cd2 Bi3 Eu4 74.00(2) 1_554 3_545
Eu3 Bi3 Eu4 71.89(2) 3_545 3_545
Eu5 Bi3 Eu4 125.426(16) . 3_545
Eu5 Bi3 Eu4 125.426(16) 1_554 3_545
Eu4 Bi3 Eu4 134.352(17) . 3_545
Cd2 Bi3 Eu2 56.86(2) . .
Cd2 Bi3 Eu2 56.86(2) 1_554 .
Eu3 Bi3 Eu2 136.58(2) 3_545 .
Eu5 Bi3 Eu2 126.511(15) . .
Eu5 Bi3 Eu2 126.511(15) 1_554 .
Eu4 Bi3 Eu2 69.666(19) . .
Eu4 Bi3 Eu2 64.685(19) 3_545 .
Cd3 Bi4 Cd3 118.4(4) 1_556 .
Cd3 Bi4 Cd2 119.92(18) 1_556 3_556
Cd3 Bi4 Cd2 119.92(18) . 3_556
Cd3 Bi4 Eu2 69.7(2) 1_556 3_556
Cd3 Bi4 Eu2 153.7(2) . 3_556
Cd2 Bi4 Eu2 65.03(2) 3_556 3_556
Cd3 Bi4 Eu2 153.7(2) 1_556 3
Cd3 Bi4 Eu2 69.7(2) . 3
Cd2 Bi4 Eu2 65.03(2) 3_556 3
Eu2 Bi4 Eu2 92.83(2) 3_556 3
Cd3 Bi4 Eu4 54.73(19) 1_556 1_556
Cd3 Bi4 Eu4 131.1(2) . 1_556
Cd2 Bi4 Eu4 76.44(2) 3_556 1_556
Eu2 Bi4 Eu4 74.721(16) 3_556 1_556
Eu2 Bi4 Eu4 141.13(2) 3 1_556
Cd3 Bi4 Eu4 131.1(2) 1_556 .
Cd3 Bi4 Eu4 54.73(19) . .
Cd2 Bi4 Eu4 76.44(2) 3_556 .
Eu2 Bi4 Eu4 141.13(2) 3_556 .
Eu2 Bi4 Eu4 74.722(16) 3 .
Eu4 Bi4 Eu4 91.99(2) 1_556 .
Cd3 Bi4 Eu5 60.42(19) 1_556 .
Cd3 Bi4 Eu5 60.42(19) . .
Cd2 Bi4 Eu5 151.24(3) 3_556 .
Eu2 Bi4 Eu5 129.220(15) 3_556 .
Eu2 Bi4 Eu5 129.220(15) 3 .
Eu4 Bi4 Eu5 83.734(19) 1_556 .
Eu4 Bi4 Eu5 83.733(19) . .
Cd3 Bi4 Eu1 77.9(2) 1_556 3_556
Cd3 Bi4 Eu1 77.9(2) . 3_556
Cd2 Bi4 Eu1 127.29(3) 3_556 3_556
Eu2 Bi4 Eu1 79.746(16) 3_556 3_556
Eu2 Bi4 Eu1 79.746(16) 3 3_556
Eu4 Bi4 Eu1 131.479(13) 1_556 3_556
Eu4 Bi4 Eu1 131.480(13) . 3_556
Eu5 Bi4 Eu1 81.480(17) . 3_556
Cd1 Bi5 Cd2 111.56(3) . .
Cd1 Bi5 Eu4 133.014(12) . .
Cd2 Bi5 Eu4 81.47(2) . .
Cd1 Bi5 Eu4 133.014(12) . 1_556
Cd2 Bi5 Eu4 81.47(2) . 1_556
Eu4 Bi5 Eu4 92.58(2) . 1_556
Cd1 Bi5 Eu3 64.00(2) . .
Cd2 Bi5 Eu3 132.662(13) . .
Eu4 Bi5 Eu3 74.166(16) . .
Eu4 Bi5 Eu3 138.48(2) 1_556 .
Cd1 Bi5 Eu3 64.00(2) . 1_556
Cd2 Bi5 Eu3 132.662(13) . 1_556
Eu4 Bi5 Eu3 138.48(2) . 1_556
Eu4 Bi5 Eu3 74.166(17) 1_556 1_556
Eu3 Bi5 Eu3 89.92(2) . 1_556
Cd1 Bi5 Eu2 69.83(2) . 1_556
Cd2 Bi5 Eu2 63.157(19) . 1_556
Eu4 Bi5 Eu2 144.29(2) . 1_556
Eu4 Bi5 Eu2 78.191(15) 1_556 1_556
Eu3 Bi5 Eu2 133.71(2) . 1_556
Eu3 Bi5 Eu2 72.381(16) 1_556 1_556
Cd1 Bi5 Eu2 69.83(2) . .
Cd2 Bi5 Eu2 63.155(19) . .
Eu4 Bi5 Eu2 78.190(15) . .
Eu4 Bi5 Eu2 144.29(2) 1_556 .
Eu3 Bi5 Eu2 72.382(16) . .
Eu3 Bi5 Eu2 133.72(2) 1_556 .
Eu2 Bi5 Eu2 89.36(2) 1_556 .
Bi5 Cd1 Bi2 119.56(2) . 7_565
Bi5 Cd1 Bi2 119.56(2) . 7_566
Bi2 Cd1 Bi2 110.84(4) 7_565 7_566
Bi5 Cd1 Bi1 98.48(3) . .
Bi2 Cd1 Bi1 101.82(3) 7_565 .
Bi2 Cd1 Bi1 101.82(3) 7_566 .
Bi5 Cd1 Eu3 65.68(2) . 1_556
Bi2 Cd1 Eu3 162.00(4) 7_565 1_556
Bi2 Cd1 Eu3 76.778(15) 7_566 1_556
Bi1 Cd1 Eu3 60.24(2) . 1_556
Bi5 Cd1 Eu3 65.68(2) . .
Bi2 Cd1 Eu3 76.778(15) 7_565 .
Bi2 Cd1 Eu3 162.00(4) 7_566 .
Bi1 Cd1 Eu3 60.24(2) . .
Eu3 Cd1 Eu3 91.52(3) 1_556 .
Bi5 Cd1 Eu5 164.25(4) . 7_565
Bi2 Cd1 Eu5 66.51(2) 7_565 7_565
Bi2 Cd1 Eu5 66.51(2) 7_566 7_565
Bi1 Cd1 Eu5 65.78(2) . 7_565
Eu3 Cd1 Eu5 104.09(3) 1_556 7_565
Eu3 Cd1 Eu5 104.09(3) . 7_565
Bi5 Cd1 Eu2 62.17(2) . 1_556
Bi2 Cd1 Eu2 127.69(4) 7_565 1_556
Bi2 Cd1 Eu2 61.342(19) 7_566 1_556
Bi1 Cd1 Eu2 130.41(2) . 1_556
Eu3 Cd1 Eu2 70.309(18) 1_556 1_556
Eu3 Cd1 Eu2 127.76(3) . 1_556
Eu5 Cd1 Eu2 127.47(2) 7_565 1_556
Bi5 Cd1 Eu2 62.17(2) . .
Bi2 Cd1 Eu2 61.343(19) 7_565 .
Bi2 Cd1 Eu2 127.69(4) 7_566 .
Bi1 Cd1 Eu2 130.41(2) . .
Eu3 Cd1 Eu2 127.76(3) 1_556 .
Eu3 Cd1 Eu2 70.310(19) . .
Eu5 Cd1 Eu2 127.47(2) 7_565 .
Eu2 Cd1 Eu2 82.98(3) 1_556 .
Bi5 Cd1 Eu1 118.06(3) . .
Bi2 Cd1 Eu1 61.34(2) 7_565 .
Bi2 Cd1 Eu1 61.34(2) 7_566 .
Bi1 Cd1 Eu1 143.46(3) . .
Eu3 Cd1 Eu1 133.683(16) 1_556 .
Eu3 Cd1 Eu1 133.683(16) . .
Eu5 Cd1 Eu1 77.69(2) 7_565 .
Eu2 Cd1 Eu1 72.70(2) 1_556 .
Eu2 Cd1 Eu1 72.70(2) . .
Bi3 Cd2 Bi3 113.45(4) 1_556 .
Bi3 Cd2 Bi4 114.45(3) 1_556 3_546
Bi3 Cd2 Bi4 114.45(3) . 3_546
Bi3 Cd2 Bi5 106.08(3) 1_556 .
Bi3 Cd2 Bi5 106.08(3) . .
Bi4 Cd2 Bi5 100.71(3) 3_546 .
Bi3 Cd2 Eu2 167.35(3) 1_556 .
Bi3 Cd2 Eu2 77.937(15) . .
Bi4 Cd2 Eu2 62.46(2) 3_546 .
Bi5 Cd2 Eu2 64.03(2) . .
Bi3 Cd2 Eu2 77.937(15) 1_556 1_556
Bi3 Cd2 Eu2 167.35(3) . 1_556
Bi4 Cd2 Eu2 62.46(2) 3_546 1_556
Bi5 Cd2 Eu2 64.02(2) . 1_556
Eu2 Cd2 Eu2 90.22(3) . 1_556
Bi3 Cd2 Eu5 58.12(2) 1_556 .
Bi3 Cd2 Eu5 58.12(2) . .
Bi4 Cd2 Eu5 154.70(4) 3_546 .
Bi5 Cd2 Eu5 104.59(3) . .
Eu2 Cd2 Eu5 130.23(2) . .
Eu2 Cd2 Eu5 130.23(2) 1_556 .
Bi3 Cd2 Eu4 122.91(4) 1_556 3_545
Bi3 Cd2 Eu4 61.11(2) . 3_545
Bi4 Cd2 Eu4 56.07(2) 3_546 3_545
Bi5 Cd2 Eu4 130.70(2) . 3_545
Eu2 Cd2 Eu4 66.703(19) . 3_545
Eu2 Cd2 Eu4 118.32(3) 1_556 3_545
Eu5 Cd2 Eu4 105.44(3) . 3_545
Bi3 Cd2 Eu4 61.11(2) 1_556 3_546
Bi3 Cd2 Eu4 122.91(4) . 3_546
Bi4 Cd2 Eu4 56.07(2) 3_546 3_546
Bi5 Cd2 Eu4 130.70(2) . 3_546
Eu2 Cd2 Eu4 118.32(3) . 3_546
Eu2 Cd2 Eu4 66.705(19) 1_556 3_546
Eu5 Cd2 Eu4 105.44(3) . 3_546
Eu4 Cd2 Eu4 75.74(2) 3_545 3_546
Bi2 Cd3 Bi4 112.7(2) . .
Bi2 Cd3 Bi4 112.7(2) . 1_554
Bi4 Cd3 Bi4 118.4(4) . 1_554
Bi2 Cd3 Eu4 167.6(5) . .
Bi4 Cd3 Eu4 72.3(2) . .
Bi4 Cd3 Eu4 72.3(2) 1_554 .
Bi2 Cd3 Eu5 75.9(2) . 1_554
Bi4 Cd3 Eu5 162.2(4) . 1_554
Bi4 Cd3 Eu5 68.80(6) 1_554 1_554
Eu4 Cd3 Eu5 96.3(2) . 1_554
Bi2 Cd3 Eu5 75.9(2) . .
Bi4 Cd3 Eu5 68.80(6) . .
Bi4 Cd3 Eu5 162.2(4) 1_554 .
Eu4 Cd3 Eu5 96.3(2) . .
Eu5 Cd3 Eu5 99.8(3) 1_554 .
Bi2 Cd3 Eu2 114.6(4) . 3
Bi4 Cd3 Eu2 62.13(19) . 3
Bi4 Cd3 Eu2 62.13(19) 1_554 3
Eu4 Cd3 Eu2 77.8(2) . 3
Eu5 Cd3 Eu2 130.05(15) 1_554 3
Eu5 Cd3 Eu2 130.05(15) . 3
Bi2 Cd3 Eu1 59.18(17) . 3_556
Bi4 Cd3 Eu1 57.89(13) . 3_556
Bi4 Cd3 Eu1 121.3(3) 1_554 3_556
Eu4 Cd3 Eu1 129.0(2) . 3_556
Eu5 Cd3 Eu1 134.6(3) 1_554 3_556
Eu5 Cd3 Eu1 76.46(11) . 3_556
Eu2 Cd3 Eu1 70.45(17) 3 3_556
Bi2 Cd3 Eu1 59.18(17) . 3
Bi4 Cd3 Eu1 121.3(3) . 3
Bi4 Cd3 Eu1 57.89(13) 1_554 3
Eu4 Cd3 Eu1 129.0(2) . 3
Eu5 Cd3 Eu1 76.46(11) 1_554 3
Eu5 Cd3 Eu1 134.6(3) . 3
Eu2 Cd3 Eu1 70.45(17) 3 3
Eu1 Cd3 Eu1 75.45(18) 3_556 3
Bi4 Eu1 Bi4 180.0 7_565 3_546
Bi4 Eu1 Bi2 80.174(12) 7_565 7_566
Bi4 Eu1 Bi2 99.826(12) 3_546 7_566
Bi4 Eu1 Bi2 99.826(12) 7_565 3_545
Bi4 Eu1 Bi2 80.174(12) 3_546 3_545
Bi2 Eu1 Bi2 180.0 7_566 3_545
Bi4 Eu1 Bi2 99.826(12) 7_565 3_546
Bi4 Eu1 Bi2 80.174(12) 3_546 3_546
Bi2 Eu1 Bi2 90.151(14) 7_566 3_546
Bi2 Eu1 Bi2 89.849(14) 3_545 3_546
Bi4 Eu1 Bi2 80.174(12) 7_565 7_565
Bi4 Eu1 Bi2 99.826(12) 3_546 7_565
Bi2 Eu1 Bi2 89.849(14) 7_566 7_565
Bi2 Eu1 Bi2 90.151(14) 3_545 7_565
Bi2 Eu1 Bi2 180.0 3_546 7_565
Bi4 Eu1 Cd1 82.392(19) 7_565 5_556
Bi4 Eu1 Cd1 97.608(19) 3_546 5_556
Bi2 Eu1 Cd1 131.187(10) 7_566 5_556
Bi2 Eu1 Cd1 48.813(10) 3_545 5_556
Bi2 Eu1 Cd1 48.813(10) 3_546 5_556
Bi2 Eu1 Cd1 131.187(10) 7_565 5_556
Bi4 Eu1 Cd1 97.609(19) 7_565 .
Bi4 Eu1 Cd1 82.391(19) 3_546 .
Bi2 Eu1 Cd1 48.813(10) 7_566 .
Bi2 Eu1 Cd1 131.187(10) 3_545 .
Bi2 Eu1 Cd1 131.187(10) 3_546 .
Bi2 Eu1 Cd1 48.813(10) 7_565 .
Cd1 Eu1 Cd1 180.0 5_556 .
Bi4 Eu1 Cd3 44.17(11) 7_565 7_565
Bi4 Eu1 Cd3 135.83(11) 3_546 7_565
Bi2 Eu1 Cd3 94.62(12) 7_566 7_565
Bi2 Eu1 Cd3 85.38(12) 3_545 7_565
Bi2 Eu1 Cd3 141.59(13) 3_546 7_565
Bi2 Eu1 Cd3 38.41(13) 7_565 7_565
Cd1 Eu1 Cd3 103.62(15) 5_556 7_565
Cd1 Eu1 Cd3 76.38(15) . 7_565
Bi4 Eu1 Cd3 135.83(11) 7_565 3_546
Bi4 Eu1 Cd3 44.17(11) 3_546 3_546
Bi2 Eu1 Cd3 85.38(12) 7_566 3_546
Bi2 Eu1 Cd3 94.62(12) 3_545 3_546
Bi2 Eu1 Cd3 38.41(13) 3_546 3_546
Bi2 Eu1 Cd3 141.59(13) 7_565 3_546
Cd1 Eu1 Cd3 76.38(15) 5_556 3_546
Cd1 Eu1 Cd3 103.62(15) . 3_546
Cd3 Eu1 Cd3 180.0 7_565 3_546
Bi4 Eu1 Cd3 44.17(11) 7_565 7_566
Bi4 Eu1 Cd3 135.83(11) 3_546 7_566
Bi2 Eu1 Cd3 38.41(13) 7_566 7_566
Bi2 Eu1 Cd3 141.59(13) 3_545 7_566
Bi2 Eu1 Cd3 85.38(12) 3_546 7_566
Bi2 Eu1 Cd3 94.62(12) 7_565 7_566
Cd1 Eu1 Cd3 103.62(15) 5_556 7_566
Cd1 Eu1 Cd3 76.38(15) . 7_566
Cd3 Eu1 Cd3 75.45(18) 7_565 7_566
Cd3 Eu1 Cd3 104.55(18) 3_546 7_566
Bi4 Eu1 Cd3 135.83(11) 7_565 3_545
Bi4 Eu1 Cd3 44.17(11) 3_546 3_545
Bi2 Eu1 Cd3 141.59(13) 7_566 3_545
Bi2 Eu1 Cd3 38.41(13) 3_545 3_545
Bi2 Eu1 Cd3 94.62(12) 3_546 3_545
Bi2 Eu1 Cd3 85.38(12) 7_565 3_545
Cd1 Eu1 Cd3 76.38(15) 5_556 3_545
Cd1 Eu1 Cd3 103.62(15) . 3_545
Cd3 Eu1 Cd3 104.55(18) 7_565 3_545
Cd3 Eu1 Cd3 75.45(18) 3_546 3_545
Cd3 Eu1 Cd3 180.0 7_566 3_545
Bi4 Eu2 Bi4 92.84(2) 3_545 3_546
Bi4 Eu2 Cd2 52.51(2) 3_545 1_554
Bi4 Eu2 Cd2 114.69(3) 3_546 1_554
Bi4 Eu2 Cd2 114.69(3) 3_545 .
Bi4 Eu2 Cd2 52.51(2) 3_546 .
Cd2 Eu2 Cd2 90.23(3) 1_554 .
Bi4 Eu2 Bi2 101.72(2) 3_545 7_565
Bi4 Eu2 Bi2 101.72(2) 3_546 7_565
Cd2 Eu2 Bi2 134.593(16) 1_554 7_565
Cd2 Eu2 Bi2 134.593(16) . 7_565
Bi4 Eu2 Bi5 163.50(3) 3_545 .
Bi4 Eu2 Bi5 86.564(11) 3_546 .
Cd2 Eu2 Bi5 113.08(3) 1_554 .
Cd2 Eu2 Bi5 52.82(2) . .
Bi2 Eu2 Bi5 94.536(19) 7_565 .
Bi4 Eu2 Bi5 86.564(11) 3_545 1_554
Bi4 Eu2 Bi5 163.50(3) 3_546 1_554
Cd2 Eu2 Bi5 52.82(2) 1_554 1_554
Cd2 Eu2 Bi5 113.08(3) . 1_554
Bi2 Eu2 Bi5 94.536(19) 7_565 1_554
Bi5 Eu2 Bi5 89.36(2) . 1_554
Bi4 Eu2 Cd3 48.22(4) 3_545 3_545
Bi4 Eu2 Cd3 48.22(4) 3_546 3_545
Cd2 Eu2 Cd3 92.50(11) 1_554 3_545
Cd2 Eu2 Cd3 92.50(11) . 3_545
Bi2 Eu2 Cd3 92.28(16) 7_565 3_545
Bi5 Eu2 Cd3 134.66(3) . 3_545
Bi5 Eu2 Cd3 134.66(3) 1_554 3_545
Bi4 Eu2 Cd1 148.33(3) 3_545 .
Bi4 Eu2 Cd1 83.762(16) 3_546 .
Cd2 Eu2 Cd1 154.72(3) 1_554 .
Cd2 Eu2 Cd1 88.024(19) . .
Bi2 Eu2 Cd1 48.983(17) 7_565 .
Bi5 Eu2 Cd1 48.002(19) . .
Bi5 Eu2 Cd1 105.22(2) 1_554 .
Cd3 Eu2 Cd1 112.76(11) 3_545 .
Bi4 Eu2 Cd1 83.761(16) 3_545 1_554
Bi4 Eu2 Cd1 148.33(3) 3_546 1_554
Cd2 Eu2 Cd1 88.024(19) 1_554 1_554
Cd2 Eu2 Cd1 154.73(3) . 1_554
Bi2 Eu2 Cd1 48.982(17) 7_565 1_554
Bi5 Eu2 Cd1 105.22(2) . 1_554
Bi5 Eu2 Cd1 48.003(19) 1_554 1_554
Cd3 Eu2 Cd1 112.76(11) 3_545 1_554
Cd1 Eu2 Cd1 82.98(3) . 1_554
Bi4 Eu2 Bi3 84.412(18) 3_545 .
Bi4 Eu2 Bi3 84.412(18) 3_546 .
Cd2 Eu2 Bi3 45.202(16) 1_554 .
Cd2 Eu2 Bi3 45.202(16) . .
Bi2 Eu2 Bi3 170.98(3) 7_565 .
Bi5 Eu2 Bi3 79.112(17) . .
Bi5 Eu2 Bi3 79.112(17) 1_554 .
Cd3 Eu2 Bi3 96.74(16) 3_545 .
Cd1 Eu2 Bi3 126.27(2) . .
Cd1 Eu2 Bi3 126.27(2) 1_554 .
Bi4 Eu2 Eu3 132.770(12) 3_545 .
Bi4 Eu2 Eu3 132.770(12) 3_546 .
Cd2 Eu2 Eu3 104.82(2) 1_554 .
Cd2 Eu2 Eu3 104.82(2) . .
Bi2 Eu2 Eu3 62.925(18) 7_565 .
Bi5 Eu2 Eu3 53.618(13) . .
Bi5 Eu2 Eu3 53.617(14) 1_554 .
Cd3 Eu2 Eu3 155.20(16) 3_545 .
Cd1 Eu2 Eu3 51.665(17) . .
Cd1 Eu2 Eu3 51.666(18) 1_554 .
Bi3 Eu2 Eu3 108.06(2) . .
Bi1 Eu3 Bi1 94.920(19) 1_554 .
Bi1 Eu3 Bi3 104.727(18) 1_554 3
Bi1 Eu3 Bi3 104.727(18) . 3
Bi1 Eu3 Cd1 120.28(3) 1_554 .
Bi1 Eu3 Cd1 56.528(18) . .
Bi3 Eu3 Cd1 131.208(18) 3 .
Bi1 Eu3 Cd1 56.528(18) 1_554 1_554
Bi1 Eu3 Cd1 120.28(3) . 1_554
Bi3 Eu3 Cd1 131.210(18) 3 1_554
Cd1 Eu3 Cd1 91.52(3) . 1_554
Bi1 Eu3 Bi5 86.172(8) 1_554 1_554
Bi1 Eu3 Bi5 167.04(3) . 1_554
Bi3 Eu3 Bi5 87.408(19) 3 1_554
Cd1 Eu3 Bi5 111.96(3) . 1_554
Cd1 Eu3 Bi5 50.32(2) 1_554 1_554
Bi1 Eu3 Bi5 167.04(3) 1_554 .
Bi1 Eu3 Bi5 86.173(8) . .
Bi3 Eu3 Bi5 87.408(19) 3 .
Cd1 Eu3 Bi5 50.31(2) . .
Cd1 Eu3 Bi5 111.96(3) 1_554 .
Bi5 Eu3 Bi5 89.92(2) 1_554 .
Bi1 Eu3 Bi2 81.338(15) 1_554 7_565
Bi1 Eu3 Bi2 81.338(15) . 7_565
Bi3 Eu3 Bi2 170.79(3) 3 7_565
Cd1 Eu3 Bi2 46.602(16) . 7_565
Cd1 Eu3 Bi2 46.601(16) 1_554 7_565
Bi5 Eu3 Bi2 86.076(18) 1_554 7_565
Bi5 Eu3 Bi2 86.075(18) . 7_565
Bi1 Eu3 Eu2 114.449(16) 1_554 .
Bi1 Eu3 Eu2 114.449(16) . .
Bi3 Eu3 Eu2 120.17(2) 3 .
Cd1 Eu3 Eu2 58.03(2) . .
Cd1 Eu3 Eu2 58.03(2) 1_554 .
Bi5 Eu3 Eu2 54.001(14) 1_554 .
Bi5 Eu3 Eu2 54.000(14) . .
Bi2 Eu3 Eu2 50.617(17) 7_565 .
Bi1 Eu3 Eu4 131.540(10) 1_554 .
Bi1 Eu3 Eu4 131.540(11) . .
Bi3 Eu3 Eu4 56.680(18) 3 .
Cd1 Eu3 Eu4 99.79(2) . .
Cd1 Eu3 Eu4 99.79(2) 1_554 .
Bi5 Eu3 Eu4 52.055(13) 1_554 .
Bi5 Eu3 Eu4 52.055(13) . .
Bi2 Eu3 Eu4 114.11(2) 7_565 .
Eu2 Eu3 Eu4 63.489(18) . .
Bi1 Eu3 Eu5 104.358(19) 1_554 3_556
Bi1 Eu3 Eu5 54.379(12) . 3_556
Bi3 Eu3 Eu5 50.404(14) 3 3_556
Cd1 Eu3 Eu5 97.865(16) . 3_556
Cd1 Eu3 Eu5 160.78(3) 1_554 3_556
Bi5 Eu3 Eu5 137.77(2) 1_554 3_556
Bi5 Eu3 Eu5 86.796(14) . 3_556
Bi2 Eu3 Eu5 135.505(16) 7_565 3_556
Eu2 Eu3 Eu5 140.776(13) . 3_556
Eu4 Eu3 Eu5 95.108(18) . 3_556
Bi1 Eu3 Eu5 54.379(12) 1_554 3
Bi1 Eu3 Eu5 104.358(19) . 3
Bi3 Eu3 Eu5 50.404(14) 3 3
Cd1 Eu3 Eu5 160.78(3) . 3
Cd1 Eu3 Eu5 97.865(16) 1_554 3
Bi5 Eu3 Eu5 86.796(14) 1_554 3
Bi5 Eu3 Eu5 137.77(2) . 3
Bi2 Eu3 Eu5 135.505(16) 7_565 3
Eu2 Eu3 Eu5 140.776(13) . 3
Eu4 Eu3 Eu5 95.108(18) . 3
Eu5 Eu3 Eu5 68.598(16) 3_556 3
Cd3 Eu4 Bi5 129.36(8) . .
Cd3 Eu4 Bi5 129.36(8) . 1_554
Bi5 Eu4 Bi5 92.58(2) . 1_554
Cd3 Eu4 Bi4 52.94(9) . 1_554
Bi5 Eu4 Bi4 175.53(3) . 1_554
Bi5 Eu4 Bi4 87.539(11) 1_554 1_554
Cd3 Eu4 Bi4 52.94(9) . .
Bi5 Eu4 Bi4 87.540(10) . .
Bi5 Eu4 Bi4 175.53(3) 1_554 .
Bi4 Eu4 Bi4 91.99(2) 1_554 .
Cd3 Eu4 Bi3 69.0(2) . .
Bi5 Eu4 Bi3 88.320(19) . .
Bi5 Eu4 Bi3 88.320(19) 1_554 .
Bi4 Eu4 Bi3 96.15(2) 1_554 .
Bi4 Eu4 Bi3 96.15(2) . .
Cd3 Eu4 Bi3 120.8(2) . 3
Bi5 Eu4 Bi3 84.929(19) . 3
Bi5 Eu4 Bi3 84.929(19) 1_554 3
Bi4 Eu4 Bi3 90.631(19) 1_554 3
Bi4 Eu4 Bi3 90.632(19) . 3
Bi3 Eu4 Bi3 170.22(3) . 3
Cd3 Eu4 Cd2 93.61(17) . 3_556
Bi5 Eu4 Cd2 74.473(18) . 3_556
Bi5 Eu4 Cd2 128.30(3) 1_554 3_556
Bi4 Eu4 Cd2 101.97(2) 1_554 3_556
Bi4 Eu4 Cd2 47.493(18) . 3_556
Bi3 Eu4 Cd2 139.224(16) . 3_556
Bi3 Eu4 Cd2 44.895(15) 3 3_556
Cd3 Eu4 Cd2 93.61(17) . 3
Bi5 Eu4 Cd2 128.30(3) . 3
Bi5 Eu4 Cd2 74.472(17) 1_554 3
Bi4 Eu4 Cd2 47.492(18) 1_554 3
Bi4 Eu4 Cd2 101.97(2) . 3
Bi3 Eu4 Cd2 139.224(16) . 3
Bi3 Eu4 Cd2 44.895(15) 3 3
Cd2 Eu4 Cd2 75.74(2) 3_556 3
Cd3 Eu4 Eu2 58.3(2) . 3
Bi5 Eu4 Eu2 124.499(16) . 3
Bi5 Eu4 Eu2 124.499(17) 1_554 3
Bi4 Eu4 Eu2 52.374(13) 1_554 3
Bi4 Eu4 Eu2 52.374(13) . 3
Bi3 Eu4 Eu2 127.38(3) . 3
Bi3 Eu4 Eu2 62.403(18) 3 3
Cd2 Eu4 Eu2 50.444(17) 3_556 3
Cd2 Eu4 Eu2 50.444(17) 3 3
Cd3 Eu4 Eu3 172.2(2) . .
Bi5 Eu4 Eu3 53.779(14) . .
Bi5 Eu4 Eu3 53.778(14) 1_554 .
Bi4 Eu4 Eu3 123.364(17) 1_554 .
Bi4 Eu4 Eu3 123.365(17) . .
Bi3 Eu4 Eu3 118.79(2) . .
Bi3 Eu4 Eu3 51.429(17) 3 .
Cd2 Eu4 Eu3 80.25(2) 3_556 .
Cd2 Eu4 Eu3 80.25(2) 3 .
Eu2 Eu4 Eu3 113.83(2) 3 .
Cd3 Eu4 Eu2 129.9(2) . .
Bi5 Eu4 Eu2 51.879(13) . .
Bi5 Eu4 Eu2 51.879(13) 1_554 .
Bi4 Eu4 Eu2 130.674(14) 1_554 .
Bi4 Eu4 Eu2 130.674(14) . .
Bi3 Eu4 Eu2 60.872(18) . .
Bi3 Eu4 Eu2 109.35(2) 3 .
Cd2 Eu4 Eu2 124.28(2) 3_556 .
Cd2 Eu4 Eu2 124.28(2) 3 .
Eu2 Eu4 Eu2 171.75(2) 3 .
Eu3 Eu4 Eu2 57.918(18) . .
Cd3 Eu5 Cd3 99.8(3) . 1_556
Cd3 Eu5 Bi3 67.51(17) . .
Cd3 Eu5 Bi3 135.82(17) 1_556 .
Cd3 Eu5 Bi3 135.82(17) . 1_556
Cd3 Eu5 Bi3 67.51(17) 1_556 1_556
Bi3 Eu5 Bi3 91.90(2) . 1_556
Cd3 Eu5 Bi4 50.78(15) . .
Cd3 Eu5 Bi4 50.78(15) 1_556 .
Bi3 Eu5 Bi4 97.621(19) . .
Bi3 Eu5 Bi4 97.621(19) 1_556 .
Cd3 Eu5 Cd1 91.47(18) . 7_665
Cd3 Eu5 Cd1 91.47(18) 1_556 7_665
Bi3 Eu5 Cd1 129.353(16) . 7_665
Bi3 Eu5 Cd1 129.354(16) 1_556 7_665
Bi4 Eu5 Cd1 103.22(3) . 7_665
Cd3 Eu5 Bi2 43.23(17) . .
Cd3 Eu5 Bi2 109.04(17) 1_556 .
Bi3 Eu5 Bi2 90.410(10) . .
Bi3 Eu5 Bi2 176.51(2) 1_556 .
Bi4 Eu5 Bi2 79.472(19) . .
Cd1 Eu5 Bi2 50.167(15) 7_665 .
Cd3 Eu5 Bi2 109.04(17) . 1_556
Cd3 Eu5 Bi2 43.23(17) 1_556 1_556
Bi3 Eu5 Bi2 176.51(2) . 1_556
Bi3 Eu5 Bi2 90.411(10) 1_556 1_556
Bi4 Eu5 Bi2 79.471(19) . 1_556
Cd1 Eu5 Bi2 50.167(15) 7_665 1_556
Bi2 Eu5 Bi2 87.17(2) . 1_556
Cd3 Eu5 Bi1 122.20(16) . 3_546
Cd3 Eu5 Bi1 122.20(16) 1_556 3_546
Bi3 Eu5 Bi1 98.465(19) . 3_546
Bi3 Eu5 Bi1 98.465(19) 1_556 3_546
Bi4 Eu5 Bi1 156.78(3) . 3_546
Cd1 Eu5 Bi1 53.56(2) 7_665 3_546
Bi2 Eu5 Bi1 83.776(17) . 3_546
Bi2 Eu5 Bi1 83.776(17) 1_556 3_546
Cd3 Eu5 Cd2 97.28(18) . .
Cd3 Eu5 Cd2 97.28(18) 1_556 .
Bi3 Eu5 Cd2 46.885(12) . .
Bi3 Eu5 Cd2 46.885(12) 1_556 .
Bi4 Eu5 Cd2 90.41(3) . .
Cd1 Eu5 Cd2 166.37(3) 7_665 .
Bi2 Eu5 Cd2 134.605(13) . .
Bi2 Eu5 Cd2 134.605(13) 1_556 .
Bi1 Eu5 Cd2 112.81(3) 3_546 .
Cd3 Eu5 Eu3 95.77(15) . 3_545
Cd3 Eu5 Eu3 164.31(15) 1_556 3_545
Bi3 Eu5 Eu3 50.247(15) . 3_545
Bi3 Eu5 Eu3 99.82(2) 1_556 3_545
Bi4 Eu5 Eu3 143.574(11) . 3_545
Cd1 Eu5 Eu3 89.89(2) 7_665 3_545
Bi2 Eu5 Eu3 83.668(14) . 3_545
Bi2 Eu5 Eu3 131.81(2) 1_556 3_545
Bi1 Eu5 Eu3 48.267(12) 3_546 3_545
Cd2 Eu5 Eu3 78.88(2) . 3_545
Cd3 Eu5 Eu3 164.31(15) . 3_546
Cd3 Eu5 Eu3 95.77(15) 1_556 3_546
Bi3 Eu5 Eu3 99.82(2) . 3_546
Bi3 Eu5 Eu3 50.247(15) 1_556 3_546
Bi4 Eu5 Eu3 143.574(11) . 3_546
Cd1 Eu5 Eu3 89.89(2) 7_665 3_546
Bi2 Eu5 Eu3 131.81(2) . 3_546
Bi2 Eu5 Eu3 83.669(14) 1_556 3_546
Bi1 Eu5 Eu3 48.267(12) 3_546 3_546
Cd2 Eu5 Eu3 78.88(2) . 3_546
Eu3 Eu5 Eu3 68.599(16) 3_545 3_546

loop_
_geom_bond_atom_site_label_1
_geom_bond_atom_site_label_2
_geom_bond_distance
_geom_bond_site_symmetry_2
Bi1 Cd1 3.1681(11) .
Bi1 Cd1 3.1682(11) 5_566
Bi1 Eu3 3.2972(5) 5_565
Bi1 Eu3 3.2972(5) 1_556
Bi1 Eu3 3.2972(5) 5_566
Bi1 Eu3 3.2972(5) .
Bi1 Eu5 3.5916(8) 7_565
Bi1 Eu5 3.5916(8) 3_556
Bi2 Cd3 2.489(10) .
Bi2 Cd1 2.9505(7) 7_665
Bi2 Cd1 2.9505(7) 7_664
Bi2 Eu2 3.4315(10) 7_665
Bi2 Eu1 3.4403(4) 3_556
Bi2 Eu1 3.4403(4) 3
Bi2 Eu5 3.5238(7) 1_554
Bi2 Eu5 3.5238(7) .
Bi2 Eu3 3.9531(10) 7_665
Bi3 Cd2 2.9058(7) .
Bi3 Cd2 2.9058(7) 1_554
Bi3 Eu3 3.3726(9) 3_545
Bi3 Eu5 3.3802(7) .
Bi3 Eu5 3.3802(7) 1_554
Bi3 Eu4 3.4839(10) .
Bi3 Eu4 3.6045(10) 3_545
Bi3 Eu2 4.0046(10) .
Bi4 Cd3 2.829(5) 1_556
Bi4 Cd3 2.829(5) .
Bi4 Cd2 3.0010(12) 3_556
Bi4 Eu2 3.3538(6) 3_556
Bi4 Eu2 3.3538(6) 3
Bi4 Eu4 3.3776(6) 1_556
Bi4 Eu4 3.3776(6) .
Bi4 Eu5 3.4043(10) .
Bi4 Eu1 3.4389(6) 3_556
Bi5 Cd1 2.9034(12) .
Bi5 Cd2 3.0619(12) .
Bi5 Eu4 3.3608(6) .
Bi5 Eu4 3.3608(6) 1_556
Bi5 Eu3 3.4381(6) .
Bi5 Eu3 3.4381(6) 1_556
Bi5 Eu2 3.4549(7) 1_556
Bi5 Eu2 3.4549(7) .
Cd1 Bi2 2.9506(7) 7_565
Cd1 Bi2 2.9506(7) 7_566
Cd1 Eu3 3.3909(9) 1_556
Cd1 Eu3 3.3909(9) .
Cd1 Eu5 3.4334(13) 7_565
Cd1 Eu2 3.6670(10) 1_556
Cd1 Eu2 3.6671(10) .
Cd1 Eu1 3.6807(11) .
Cd2 Bi3 2.9057(7) 1_556
Cd2 Bi4 3.0010(12) 3_546
Cd2 Eu2 3.4289(9) .
Cd2 Eu2 3.4290(9) 1_556
Cd2 Eu5 3.8448(13) .
Cd2 Eu4 3.9573(11) 3_545
Cd2 Eu4 3.9573(11) 3_546
Cd3 Bi4 2.829(5) 1_554
Cd3 Eu4 2.894(10) .
Cd3 Eu5 3.175(7) 1_554
Cd3 Eu5 3.176(7) .
Cd3 Eu2 3.557(11) 3
Cd3 Eu1 3.971(8) 3_556
Cd3 Eu1 3.971(8) 3
Eu1 Bi4 3.4389(6) 7_565
Eu1 Bi4 3.4389(6) 3_546
Eu1 Bi2 3.4402(4) 7_566
Eu1 Bi2 3.4402(4) 3_545
Eu1 Bi2 3.4402(4) 3_546
Eu1 Bi2 3.4402(4) 7_565
Eu1 Cd1 3.6807(11) 5_556
Eu1 Cd3 3.971(8) 7_565
Eu1 Cd3 3.971(8) 3_546
Eu1 Cd3 3.971(8) 7_566
Eu1 Cd3 3.971(8) 3_545
Eu2 Bi4 3.3537(6) 3_545
Eu2 Bi4 3.3537(6) 3_546
Eu2 Cd2 3.4289(9) 1_554
Eu2 Bi2 3.4316(10) 7_565
Eu2 Bi5 3.4549(7) 1_554
Eu2 Cd3 3.557(11) 3_545
Eu2 Cd1 3.6671(10) 1_554
Eu2 Eu3 4.0702(11) .
Eu3 Bi1 3.2972(5) 1_554
Eu3 Bi3 3.3726(9) 3
Eu3 Cd1 3.3910(9) 1_554
Eu3 Bi5 3.4380(6) 1_554
Eu3 Bi2 3.9532(10) 7_565
Eu3 Eu4 4.1000(11) .
Eu3 Eu5 4.3112(9) 3_556
Eu3 Eu5 4.3112(9) 3
Eu4 Bi5 3.3608(6) 1_554
Eu4 Bi4 3.3775(7) 1_554
Eu4 Bi3 3.6045(10) 3
Eu4 Cd2 3.9574(11) 3_556
Eu4 Cd2 3.9574(11) 3
Eu4 Eu2 4.0849(11) 3
Eu5 Cd3 3.176(7) 1_556
Eu5 Bi3 3.3802(7) 1_556
Eu5 Cd1 3.4333(13) 7_665
Eu5 Bi2 3.5239(7) 1_556
Eu5 Bi1 3.5916(8) 3_546
Eu5 Eu3 4.3111(9) 3_545
Eu5 Eu3 4.3111(9) 3_546
